data_2008514
loop_
_publ_author_name
'Hoong-Kun Fun'
'Kandasamy Chinnakali'
'Ibrahim Abdul Razak'
'Shu-zhong Zhan'
'Chuan-jiang Hu'
'Qingjin Meng'

_publ_section_title
;
 Pipemidic acid hydrochloride
;
_journal_issue 5
_journal_name_full 'Acta Crystallographica Section C'
_journal_page_first 766
_journal_page_last 768
_journal_paper_doi 10.1107/S0108270198018277
_journal_volume 55
_journal_year 1999
_chemical_formula_moiety 'C14 H18  N5 O3 +.Cl-'
_chemical_formula_sum 'C14 H18 Cl N5 O3'
_chemical_formula_weight 339.78
_chemical_name_systematic
;
 Pipemidic Acid Hydrochloride
;
_space_group_IT_number 19
_symmetry_cell_setting orthorhombic
_symmetry_space_group_name_Hall 'P 2ac 2ab'
_symmetry_space_group_name_H-M 'P 21 21 21'
_audit_creation_method SHELXL-97
_cell_angle_alpha 90.00
_cell_angle_beta 90.00
_cell_angle_gamma 90.00
_cell_formula_units_Z 4
_cell_length_a 6.82280(10)
_cell_length_b 7.1672(2)
_cell_length_c 31.9396(6)
_cell_measurement_reflns_used 7398
_cell_measurement_temperature 293(2)
_cell_measurement_theta_max 33.22
_cell_measurement_theta_min 2.91
_cell_volume 1561.86(6)
_computing_cell_refinement 'SAINT (Siemens, 1996)'
_computing_data_collection 'SMART (Siemens, 1996)'
_computing_data_reduction SAINT
_computing_molecular_graphics SHELXTL
_computing_publication_material
; SHELXTL and
  PLATON (Spek, 1990)
;
_computing_structure_refinement SHELXTL
_computing_structure_solution 'SHELXTL (Sheldrick, 1997)'
_diffrn_ambient_temperature 293(2)
_diffrn_detector_area_resol_mean 8.33
_diffrn_measurement_device
;
Siemens SMART CCD area detector diffractometer
;
_diffrn_measurement_method '\w scans'
_diffrn_radiation_monochromator graphite
_diffrn_radiation_source 'fine-focus sealed tube'
_diffrn_radiation_type MoK\a
_diffrn_radiation_wavelength 0.71073
_diffrn_reflns_av_R_equivalents 0.025
_diffrn_reflns_av_sigmaI/netI 0.029
_diffrn_reflns_limit_h_max 8
_diffrn_reflns_limit_h_min -8
_diffrn_reflns_limit_k_max 9
_diffrn_reflns_limit_k_min 0
_diffrn_reflns_limit_l_max 41
_diffrn_reflns_limit_l_min 0
_diffrn_reflns_number 10332
_diffrn_reflns_theta_max 27.49
_diffrn_reflns_theta_min 2.91
_exptl_absorpt_coefficient_mu 0.268
_exptl_absorpt_correction_T_max 0.953
_exptl_absorpt_correction_T_min 0.896
_exptl_absorpt_correction_type 'empirical (SADABS; Sheldrick, 1996)'
_exptl_crystal_colour colourless
_exptl_crystal_density_diffrn 1.445
_exptl_crystal_density_method 'not measured'
_exptl_crystal_description plate
_exptl_crystal_F_000 712
_exptl_crystal_size_max 0.42
_exptl_crystal_size_mid 0.26
_exptl_crystal_size_min 0.18
_refine_diff_density_max 0.66
_refine_diff_density_min -0.39
_refine_ls_abs_structure_details 'Flack  (1983)'
_refine_ls_abs_structure_Flack -0.01(9)
_refine_ls_extinction_coef 0.004(2)
_refine_ls_extinction_method 'SHELXTL (Sheldrick, 1997)'
_refine_ls_goodness_of_fit_ref 1.118
_refine_ls_hydrogen_treatment mixed
_refine_ls_matrix_type full
_refine_ls_number_parameters 220
_refine_ls_number_reflns 3580
_refine_ls_number_restraints 4
_refine_ls_restrained_S_all 1.121
_refine_ls_R_factor_all 0.055
_refine_ls_R_factor_gt 0.049
_refine_ls_shift/su_max 0.000
_refine_ls_shift/su_mean 0.000
_refine_ls_structure_factor_coef Fsqd
_refine_ls_weighting_details 'calc w = 1/[\s^2^(Fo^2^)+(0.0600P)^2^+0.7411P] where P=(Fo^2^+2Fc^2^)/3'
_refine_ls_weighting_scheme calc
_refine_ls_wR_factor_ref 0.130
_reflns_number_gt 3219
_reflns_number_total 3580
_reflns_threshold_expression I>2\s(I)
_cod_data_source_file sk1259.cif
_cod_data_source_block I
_cod_database_code 2008514

loop_
_symmetry_equiv_pos_as_xyz
'x, y, z'
'-x+1/2, -y, z+1/2'
'x+1/2, -y+1/2, -z'
'-x, y+1/2, -z+1/2'

loop_
_atom_site_label
_atom_site_fract_x
_atom_site_fract_y
_atom_site_fract_z
_atom_site_U_iso_or_equiv
_atom_site_adp_type
_atom_site_calc_flag
_atom_site_refinement_flags
_atom_site_occupancy
_atom_site_disorder_assembly
_atom_site_disorder_group
_atom_site_type_symbol
Cl1 -.17529(11) -.17141(9) .28831(2) .04117(19) Uani d . 1 . . Cl
N1 .3628(4) .1270(3) .11473(7) .0379(5) Uani d . 1 . . N
C2 .4707(4) .0476(4) .14481(7) .0317(5) Uani d . 1 . . C
N3 .6392(3) .1171(3) .16177(7) .0395(5) Uani d . 1 . . N
C4 .6985(4) .2781(4) .14649(9) .0409(6) Uani d . 1 . . C
H4A .8137 .3291 .1570 .049 Uiso calc R 1 . . H
C5 .6644(5) .5548(4) .09934(8) .0418(6) Uani d . 1 . . C
C6 .5432(5) .6323(4) .06638(9) .0426(7) Uani d . 1 . . C
C7 .3754(5) .5449(4) .05472(9) .0477(7) Uani d . 1 . . C
H7A .2997 .6009 .0340 .057 Uiso calc R 1 . . H
N8 .3100(4) .3806(4) .07124(8) .0539(7) Uani d D 1 . . N
C9 .5983(4) .3771(4) .11526(8) .0367(6) Uani d . 1 . . C
C10 .4269(4) .2911(4) .10060(8) .0364(6) Uani d . 1 . . C
C11 .5963(5) .8104(5) .04492(11) .0533(8) Uani d . 1 . . C
O12 .7488(5) .8990(4) .06114(10) .0737(8) Uani d . 1 . . O
H12A .7991 .8339 .0793 .111 Uiso calc R 1 . . H
O13 .5097(5) .8695(4) .01525(8) .0724(8) Uani d . 1 . . O
N14 .4099(3) -.1203(3) .15930(7) .0378(5) Uani d . 1 . . N
C15 .4895(4) -.2023(4) .19750(8) .0397(6) Uani d . 1 . . C
H15A .6153 -.1460 .2039 .048 Uiso calc R 1 . . H
H15B .5093 -.3351 .1935 .048 Uiso calc R 1 . . H
C16 .3486(4) -.1701(4) .23364(8) .0379(5) Uani d . 1 . . C
H16A .3971 -.2323 .2585 .045 Uiso calc R 1 . . H
H16B .3394 -.0377 .2396 .045 Uiso calc R 1 . . H
N17 .1508(4) -.2447(3) .22257(7) .0379(5) Uani d D 1 . . N
C18 .0728(4) -.1660(4) .18239(9) .0400(6) Uani d . 1 . . C
H18A .0491 -.0333 .1856 .048 Uiso calc R 1 . . H
H18B -.0505 -.2257 .1754 .048 Uiso calc R 1 . . H
C19 .2186(4) -.1979(4) .14772(9) .0395(6) Uani d . 1 . . C
H19A .2313 -.3307 .1425 .047 Uiso calc R 1 . . H
H19B .1723 -.1389 .1222 .047 Uiso calc R 1 . . H
O20 .8136(4) .6359(3) .11314(8) .0640(7) Uani d . 1 . . O
C21 .1160(4) .3066(5) .05908(10) .0648(10) Uani d D 1 . . C
H21A .0316 .4083 .0503 .078 Uiso calc R 1 . . H
H21B .0554 .2456 .0829 .078 Uiso calc R 1 . . H
C22 .1390(7) .1690(6) .02375(12) .0805(12) Uani d D 1 . . C
H22A .0201 .0989 .0206 .121 Uiso calc R 1 . . H
H22B .2452 .0854 .0299 .121 Uiso calc R 1 . . H
H22C .1665 .2349 -.0017 .121 Uiso calc R 1 . . H
H17A .050(4) -.229(4) .2459(9) .045(9) Uiso d D 1 . . H
H17B .167(6) -.386(4) .2224(12) .067(11) Uiso d D 1 . . H

loop_
_atom_site_aniso_label
_atom_site_aniso_U_11
_atom_site_aniso_U_22
_atom_site_aniso_U_33
_atom_site_aniso_U_12
_atom_site_aniso_U_13
_atom_site_aniso_U_23
Cl1 .0449(3) .0314(3) .0472(3) .0012(3) .0083(3) .0015(3)
N1 .0411(12) .0386(12) .0341(10) -.0109(10) -.0077(9) .0060(9)
C2 .0315(12) .0372(13) .0263(11) -.0033(10) -.0013(10) .0023(10)
N3 .0345(12) .0492(13) .0349(10) -.0071(10) -.0063(9) .0094(9)
C4 .0386(14) .0460(16) .0380(13) -.0107(12) -.0073(11) .0018(11)
C5 .0494(16) .0371(14) .0389(13) -.0132(13) .0019(13) -.0018(11)
C6 .0531(17) .0358(14) .0388(14) -.0061(13) .0073(13) .0034(11)
C7 .062(2) .0431(15) .0383(14) -.0048(15) -.0091(14) .0135(12)
N8 .0614(17) .0516(15) .0486(14) -.0175(14) -.0209(14) .0183(11)
C9 .0413(14) .0383(14) .0304(12) -.0092(11) -.0014(10) .0005(10)
C10 .0455(15) .0364(14) .0274(11) -.0086(11) -.0047(10) .0050(10)
C11 .067(2) .0386(15) .0542(17) -.0001(16) .0208(16) .0059(14)
O12 .086(2) .0486(13) .087(2) -.0256(14) .0097(15) .0142(13)
O13 .090(2) .0585(16) .0685(16) .0011(14) .0109(15) .0315(13)
N14 .0351(11) .0425(13) .0358(11) -.0079(9) -.0026(9) .0112(9)
C15 .0380(14) .0407(15) .0403(13) .0018(11) -.0008(11) .0140(11)
C16 .0423(14) .0343(12) .0371(12) -.0029(13) -.0016(11) .0053(11)
N17 .0403(12) .0298(10) .0435(12) -.0019(10) .0109(10) -.0007(9)
C18 .0329(13) .0328(12) .0543(15) -.0024(12) -.0069(11) -.0038(13)
C19 .0418(15) .0387(14) .0379(13) -.0106(11) -.0046(11) .0032(11)
O20 .0669(16) .0537(14) .0714(15) -.0294(13) -.0147(13) .0065(11)
C21 .074(2) .063(2) .0574(19) -.0108(19) -.0280(18) .0230(18)
C22 .068(3) .093(3) .081(3) -.003(3) -.002(2) .001(3)

loop_
_atom_type_symbol
_atom_type_description
_atom_type_scat_dispersion_real
_atom_type_scat_dispersion_imag
_atom_type_scat_source
C C 0.0033 0.0016 'International Tables Vol C Tables 4.2.6.8 and 6.1.1.4'
H H 0.0000 0.0000 'International Tables Vol C Tables 4.2.6.8 and 6.1.1.4'
N N 0.0061 0.0033 'International Tables Vol C Tables 4.2.6.8 and 6.1.1.4'
O O 0.0106 0.0060 'International Tables Vol C Tables 4.2.6.8 and 6.1.1.4'
Cl Cl 0.1484 0.1585 'International Tables Vol C Tables 4.2.6.8 and 6.1.1.4'

loop_
_geom_angle_atom_site_label_1
_geom_angle_atom_site_label_2
_geom_angle_atom_site_label_3
_geom_angle
C10 N1 C2 116.0(2)
N1 C2 N14 117.0(2)
N1 C2 N3 126.4(2)
N14 C2 N3 116.5(2)
C4 N3 C2 115.5(2)
N3 C4 C9 123.9(3)
N3 C4 H4A 118.0
C9 C4 H4A 118.0
O20 C5 C9 122.7(3)
O20 C5 C6 122.8(3)
C9 C5 C6 114.6(3)
C7 C6 C5 120.3(2)
C7 C6 C11 118.2(3)
C5 C6 C11 121.5(3)
C6 C7 N8 124.6(3)
C6 C7 H7A 117.7
N8 C7 H7A 117.7
C7 N8 C10 118.2(2)
C7 N8 C21 120.0(3)
C10 N8 C21 121.7(2)
C4 C9 C10 114.9(2)
C4 C9 C5 123.0(3)
C10 C9 C5 122.1(3)
N1 C10 N8 116.6(2)
N1 C10 C9 123.2(2)
N8 C10 C9 120.1(2)
O13 C11 O12 121.9(3)
O13 C11 C6 123.2(3)
O12 C11 C6 114.9(3)
C11 O12 H12A 109.5
C2 N14 C15 122.0(2)
C2 N14 C19 121.6(2)
C15 N14 C19 112.9(2)
N14 C15 C16 109.8(2)
N14 C15 H15A 109.7
C16 C15 H15A 109.7
N14 C15 H15B 109.7
C16 C15 H15B 109.7
H15A C15 H15B 108.2
N17 C16 C15 109.7(2)
N17 C16 H16A 109.7
C15 C16 H16A 109.7
N17 C16 H16B 109.7
C15 C16 H16B 109.7
H16A C16 H16B 108.2
C16 N17 C18 112.8(2)
C16 N17 H17A 113.3(18)
C18 N17 H17A 110.1(18)
C16 N17 H17B 105(2)
C18 N17 H17B 114(2)
H17A N17 H17B 101(3)
N17 C18 C19 109.7(2)
N17 C18 H18A 109.7
C19 C18 H18A 109.7
N17 C18 H18B 109.7
C19 C18 H18B 109.7
H18A C18 H18B 108.2
N14 C19 C18 110.1(2)
N14 C19 H19A 109.6
C18 C19 H19A 109.6
N14 C19 H19B 109.6
C18 C19 H19B 109.6
H19A C19 H19B 108.1
N8 C21 C22 109.8(3)
N8 C21 H21A 109.7
C22 C21 H21A 109.7
N8 C21 H21B 109.7
C22 C21 H21B 109.7
H21A C21 H21B 108.2
C21 C22 H22A 109.5
C21 C22 H22B 109.5
H22A C22 H22B 109.5
C21 C22 H22C 109.5
H22A C22 H22C 109.5
H22B C22 H22C 109.5

loop_
_geom_bond_atom_site_label_1
_geom_bond_atom_site_label_2
_geom_bond_site_symmetry_2
_geom_bond_distance
_geom_bond_publ_flag
N1 C10 . 1.334(3) yes
N1 C2 . 1.338(3) yes
C2 N14 . 1.355(3) yes
C2 N3 . 1.365(3) yes
N3 C4 . 1.317(4) yes
C4 C9 . 1.402(4) ?
C4 H4A . .9300 ?
C5 O20 . 1.252(4) yes
C5 C9 . 1.443(4) ?
C5 C6 . 1.449(4) ?
C6 C7 . 1.357(4) ?
C6 C11 . 1.493(4) ?
C7 N8 . 1.365(4) yes
C7 H7A . .9300 ?
N8 C10 . 1.388(4) yes
N8 C21 . 1.4784(19) yes
C9 C10 . 1.403(4) ?
C11 O13 . 1.194(4) yes
C11 O12 . 1.324(5) yes
O12 H12A . .8200 ?
N14 C15 . 1.459(3) yes
N14 C19 . 1.466(3) yes
C15 C16 . 1.520(4) ?
C15 H15A . .9700 ?
C15 H15B . .9700 ?
C16 N17 . 1.494(4) yes
C16 H16A . .9700 ?
C16 H16B . .9700 ?
N17 C18 . 1.499(4) yes
N17 H17A . 1.02(3) ?
N17 H17B . 1.02(3) ?
C18 C19 . 1.506(4) ?
C18 H18A . .9700 ?
C18 H18B . .9700 ?
C19 H19A . .9700 ?
C19 H19B . .9700 ?
C21 C22 . 1.507(2) ?
C21 H21A . .9700 ?
C21 H21B . .9700 ?
C22 H22A . .9600 ?
C22 H22B . .9600 ?
C22 H22C . .9600 ?

loop_
_geom_hbond_atom_site_label_D
_geom_hbond_atom_site_label_H
_geom_hbond_atom_site_label_A
_geom_hbond_site_symmetry_A
_geom_hbond_distance_DH
_geom_hbond_distance_HA
_geom_hbond_distance_DA
_geom_hbond_angle_DHA
_geom_hbond_publ_flag
O12 H12A O20 1_555 0.82 1.79 2.551(4) 155 yes
N17 H17A Cl1 1_555 1.02(3) 2.09(3) 3.104(3) 172(2) yes
N17 H17B Cl1 4_545 1.02(3) 2.07(3) 3.083(2) 170(3) yes
C22 H22B O13 1_545 0.96 2.42 3.328(6) 157 yes
C18 H18B O20 1_445 0.96 2.41 3.168(4) 135 yes
C7 H7A O13 3_465 0.93 2.54 3.405(4) 156 yes

loop_
_geom_torsion_atom_site_label_1
_geom_torsion_atom_site_label_2
_geom_torsion_atom_site_label_3
_geom_torsion_atom_site_label_4
_geom_torsion
_geom_torsion_publ_flag
C10 N1 C2 N14 -179.2(2) ?
C10 N1 C2 N3 -0.9(4) ?
N1 C2 N3 C4 0.0(4) ?
N14 C2 N3 C4 178.3(2) ?
C2 N3 C4 C9 0.8(4) ?
O20 C5 C6 C7 -175.2(3) ?
C9 C5 C6 C7 4.2(4) ?
O20 C5 C6 C11 3.7(5) ?
C9 C5 C6 C11 -176.8(3) ?
C5 C6 C7 N8 -1.8(5) ?
C11 C6 C7 N8 179.2(3) ?
C6 C7 N8 C10 -3.3(5) ?
C6 C7 N8 C21 174.3(3) ?
N3 C4 C9 C10 -0.5(4) ?
N3 C4 C9 C5 179.1(3) ?
O20 C5 C9 C4 -2.0(5) ?
C6 C5 C9 C4 178.5(3) ?
O20 C5 C9 C10 177.6(3) ?
C6 C5 C9 C10 -1.9(4) ?
C2 N1 C10 N8 -176.1(3) ?
C2 N1 C10 C9 1.1(4) ?
C7 N8 C10 N1 -177.1(3) ?
C21 N8 C10 N1 5.4(4) ?
C7 N8 C10 C9 5.5(5) ?
C21 N8 C10 C9 -171.9(3) ?
C4 C9 C10 N1 -0.5(4) ?
C5 C9 C10 N1 179.9(3) ?
C4 C9 C10 N8 176.7(3) ?
C5 C9 C10 N8 -3.0(4) ?
C7 C6 C11 O13 -7.9(5) yes
C5 C6 C11 O13 173.1(3) ?
C7 C6 C11 O12 172.5(3) ?
C5 C6 C11 O12 -6.5(4) yes
N1 C2 N14 C15 -167.0(2) ?
N3 C2 N14 C15 14.5(4) ?
N1 C2 N14 C19 -9.7(4) ?
N3 C2 N14 C19 171.8(2) ?
C2 N14 C15 C16 100.0(3) ?
C19 N14 C15 C16 -59.1(3) ?
N14 C15 C16 N17 55.3(3) ?
C15 C16 N17 C18 -54.8(3) ?
C16 N17 C18 C19 54.9(3) ?
C2 N14 C19 C18 -99.9(3) ?
C15 N14 C19 C18 59.3(3) ?
N17 C18 C19 N14 -55.1(3) ?
C7 N8 C21 C22 95.0(4) ?
C10 N8 C21 C22 -87.5(4) ?

loop_
_cod_related_entry_id
_cod_related_entry_database
_cod_related_entry_code
1 ChemSpider 4954996
